data_4340312
loop_
_publ_author_name
'Bailey, Jonathan A.'
'Ploeger, Marten'
'Pringle, Paul G.'

_publ_section_title
;
 Mono-, di-, and triborylphosphine analogues of triarylphosphines.
;
_journal_issue 14
_journal_name_full 'Inorganic chemistry'
_journal_page_first 7763
_journal_page_last 7769
_journal_paper_doi 10.1021/ic501133n
_journal_volume 53
_journal_year 2014
_chemical_formula_moiety 'C30 H24 B3 N6 P'
_chemical_formula_sum 'C30 H24 B3 N6 P'
_chemical_formula_weight 531.95
_chemical_name_systematic
;
 ?
;
_space_group_crystal_system hexagonal
_space_group_IT_number 173
_space_group_name_Hall 'P 6c'
_space_group_name_H-M_alt 'P 63'
_symmetry_space_group_name_Hall 'P 6c'
_symmetry_space_group_name_H-M 'P 63'
_atom_sites_solution_hydrogens mixed
_audit_creation_method SHELXL-2013
_cell_angle_alpha 90
_cell_angle_beta 90
_cell_angle_gamma 120
_cell_formula_units_Z 2
_cell_length_a 14.3773(3)
_cell_length_b 14.3773(3)
_cell_length_c 7.2074(2)
_cell_measurement_reflns_used 9987
_cell_measurement_temperature 100(2)
_cell_measurement_theta_max 27.51
_cell_measurement_theta_min 2.83
_cell_volume 1290.22(5)
_computing_cell_refinement 'Apex II (Bruker, 2008)'
_computing_data_collection 'Apex II (Bruker, 2008)'
_computing_data_reduction 'SAINT V7.68A'
_computing_structure_refinement 'SHELXL-2013 (Sheldrick, 2013)'
_computing_structure_solution SHELXS
_diffrn_ambient_temperature 100(2)
_diffrn_measured_fraction_theta_full 1.000
_diffrn_measured_fraction_theta_max 1.000
_diffrn_measurement_device_type 'Bruker Apex II kappa CCD area detector'
_diffrn_measurement_method 'phi and omega scans'
_diffrn_radiation_type MoK\a
_diffrn_radiation_wavelength 0.71073
_diffrn_reflns_av_R_equivalents 0.0255
_diffrn_reflns_av_unetI/netI 0.0077
_diffrn_reflns_Laue_measured_fraction_full 1.000
_diffrn_reflns_Laue_measured_fraction_max 1.000
_diffrn_reflns_limit_h_max 18
_diffrn_reflns_limit_h_min -18
_diffrn_reflns_limit_k_max 18
_diffrn_reflns_limit_k_min -18
_diffrn_reflns_limit_l_max 9
_diffrn_reflns_limit_l_min -9
_diffrn_reflns_number 45115
_diffrn_reflns_point_group_measured_fraction_full 1.000
_diffrn_reflns_point_group_measured_fraction_max 1.000
_diffrn_reflns_theta_full 25.242
_diffrn_reflns_theta_max 27.557
_diffrn_reflns_theta_min 1.635
_exptl_absorpt_coefficient_mu 0.141
_exptl_absorpt_correction_T_max 0.7456
_exptl_absorpt_correction_T_min 0.7094
_exptl_absorpt_correction_type multi-scan
_exptl_absorpt_process_details SADABS-2008/1
_exptl_crystal_colour colourless
_exptl_crystal_density_diffrn 1.369
_exptl_crystal_description 'cut needle'
_exptl_crystal_F_000 552
_exptl_crystal_size_max 0.49
_exptl_crystal_size_mid 0.27
_exptl_crystal_size_min 0.25
_refine_diff_density_max 0.266
_refine_diff_density_min -0.167
_refine_diff_density_rms 0.046
_refine_ls_abs_structure_details
;
 Refined as an inversion twin.
;
_refine_ls_abs_structure_Flack -0.03(13)
_refine_ls_extinction_method none
_refine_ls_goodness_of_fit_ref 1.058
_refine_ls_hydrogen_treatment mixed
_refine_ls_matrix_type full
_refine_ls_number_parameters 128
_refine_ls_number_reflns 1987
_refine_ls_number_restraints 3
_refine_ls_restrained_S_all 1.058
_refine_ls_R_factor_all 0.0276
_refine_ls_R_factor_gt 0.0270
_refine_ls_shift/su_max 0.000
_refine_ls_shift/su_mean 0.000
_refine_ls_structure_factor_coef Fsqd
_refine_ls_weighting_details 'w=1/[\s^2^(Fo^2^)+(0.0578P)^2^+0.1553P] where P=(Fo^2^+2Fc^2^)/3'
_refine_ls_weighting_scheme calc
_refine_ls_wR_factor_gt 0.0782
_refine_ls_wR_factor_ref 0.0792
_reflns_Friedel_coverage 0.852
_reflns_Friedel_fraction_full 1.000
_reflns_Friedel_fraction_max 1.000
_reflns_number_gt 1947
_reflns_number_total 1987
_reflns_threshold_expression 'I > 2\s(I)'
_cod_data_source_file ic501133n_si_002.cif
_cod_data_source_block jb0187_new
_cod_depositor_comments 'Adding full bibliography for 4340309--4340313.cif.'
_cod_original_cell_volume 1290.22(6)
_cod_database_code 4340312
_shelx_space_group_comment
;
The symmetry employed for this shelxl refinement is uniquely defined
by the following loop, which should always be used as a source of
symmetry information in preference to the above space-group names.
They are only intended as comments.
;
_shelxl_version_number 2013-4

loop_
_space_group_symop_operation_xyz
'x, y, z'
'-y, x-y, z'
'-x+y, -x, z'
'-x, -y, z+1/2'
'y, -x+y, z+1/2'
'x-y, x, z+1/2'

loop_
_atom_site_label
_atom_site_type_symbol
_atom_site_fract_x
_atom_site_fract_y
_atom_site_fract_z
_atom_site_U_iso_or_equiv
_atom_site_adp_type
_atom_site_occupancy
_atom_site_site_symmetry_order
_atom_site_calc_flag
_atom_site_refinement_flags_posn
_atom_site_refinement_flags_adp
_atom_site_refinement_flags_occupancy
P1 P 0.3333 0.6667 0.43347(12) 0.02232(19) Uani 1 3 d S T P
C9 C 0.64896(13) 0.97815(13) 0.6403(2) 0.0210(3) Uani 1 1 d . . .
N2 N 0.47502(11) 0.89357(12) 0.4897(2) 0.0230(3) Uani 1 1 d D . .
H2N H 0.4325(16) 0.9020(17) 0.419(3) 0.028 Uiso 1 1 d D U .
N1 N 0.54032(11) 0.78427(11) 0.6293(2) 0.0228(3) Uani 1 1 d D . .
H1N H 0.5373(18) 0.7245(16) 0.667(3) 0.027 Uiso 1 1 d D U .
C8 C 0.56826(13) 0.98804(13) 0.5420(2) 0.0222(3) Uani 1 1 d . . .
C1 C 0.63650(13) 0.87513(13) 0.6817(2) 0.0212(3) Uani 1 1 d . . .
C7 C 0.58287(15) 1.08833(14) 0.4998(3) 0.0257(4) Uani 1 1 d . . .
H7 H 0.5292 1.0949 0.4337 0.031 Uiso 1 1 calc R U .
B1 B 0.45807(14) 0.78892(15) 0.5303(3) 0.0217(4) Uani 1 1 d . . .
C10 C 0.74540(14) 1.07247(14) 0.6962(2) 0.0243(4) Uani 1 1 d . . .
C3 C 0.81161(14) 0.96166(16) 0.8256(3) 0.0297(4) Uani 1 1 d . . .
H3 H 0.8665 0.9556 0.8883 0.036 Uiso 1 1 calc R U .
C4 C 0.82572(14) 1.06130(15) 0.7902(3) 0.0292(4) Uani 1 1 d . . .
H4 H 0.8898 1.1235 0.8289 0.035 Uiso 1 1 calc R U .
C5 C 0.75709(14) 1.17391(14) 0.6509(3) 0.0285(4) Uani 1 1 d . . .
H5 H 0.8204 1.2377 0.6870 0.034 Uiso 1 1 calc R U .
C2 C 0.71733(14) 0.86783(14) 0.7711(2) 0.0261(4) Uani 1 1 d . . .
H2 H 0.7094 0.7994 0.7960 0.031 Uiso 1 1 calc R U .
C6 C 0.67852(15) 1.18102(13) 0.5560(3) 0.0285(4) Uani 1 1 d . . .
H6 H 0.6885 1.2499 0.5271 0.034 Uiso 1 1 calc R U .

loop_
_atom_site_aniso_label
_atom_site_aniso_U_11
_atom_site_aniso_U_22
_atom_site_aniso_U_33
_atom_site_aniso_U_23
_atom_site_aniso_U_13
_atom_site_aniso_U_12
P1 0.0188(2) 0.0188(2) 0.0295(4) 0.000 0.000 0.00938(11)
C9 0.0205(7) 0.0203(7) 0.0225(8) 0.0002(6) 0.0041(6) 0.0102(6)
N2 0.0201(6) 0.0204(7) 0.0295(8) 0.0016(5) -0.0018(5) 0.0109(5)
N1 0.0217(7) 0.0172(6) 0.0296(7) 0.0024(5) -0.0003(6) 0.0097(6)
C8 0.0223(7) 0.0200(7) 0.0242(8) 0.0006(6) 0.0038(6) 0.0106(6)
C1 0.0191(7) 0.0214(7) 0.0222(8) 0.0013(6) 0.0035(6) 0.0094(6)
C7 0.0274(8) 0.0231(8) 0.0302(8) 0.0014(6) 0.0032(7) 0.0153(7)
B1 0.0196(8) 0.0198(8) 0.0244(9) 0.0005(7) 0.0023(7) 0.0089(7)
C10 0.0230(8) 0.0236(8) 0.0242(8) -0.0022(6) 0.0037(6) 0.0101(7)
C3 0.0216(8) 0.0369(10) 0.0302(10) 0.0014(8) -0.0017(7) 0.0143(8)
C4 0.0201(8) 0.0299(9) 0.0313(9) -0.0041(8) -0.0006(7) 0.0078(7)
C5 0.0257(8) 0.0202(8) 0.0342(9) -0.0037(7) 0.0049(7) 0.0076(6)
C2 0.0243(8) 0.0260(8) 0.0299(9) 0.0034(7) 0.0007(7) 0.0141(7)
C6 0.0333(9) 0.0190(7) 0.0344(9) 0.0007(7) 0.0084(7) 0.0139(7)

loop_
_atom_type_symbol
_atom_type_description
_atom_type_scat_dispersion_real
_atom_type_scat_dispersion_imag
_atom_type_scat_source
C C 0.0033 0.0016 'International Tables Vol C Tables 4.2.6.8 and 6.1.1.4'
H H 0.0000 0.0000 'International Tables Vol C Tables 4.2.6.8 and 6.1.1.4'
B B 0.0013 0.0007 'International Tables Vol C Tables 4.2.6.8 and 6.1.1.4'
N N 0.0061 0.0033 'International Tables Vol C Tables 4.2.6.8 and 6.1.1.4'
P P 0.1023 0.0942 'International Tables Vol C Tables 4.2.6.8 and 6.1.1.4'

loop_
_geom_angle_atom_site_label_1
_geom_angle_atom_site_label_2
_geom_angle_atom_site_label_3
_geom_angle
_geom_angle_site_symmetry_1
_geom_angle_site_symmetry_3
B1 P1 B1 107.41(7) 2_665 .
B1 P1 B1 107.41(7) 2_665 3_565
B1 P1 B1 107.41(7) . 3_565
C8 C9 C10 119.81(15) . .
C8 C9 C1 121.30(14) . .
C10 C9 C1 118.88(15) . .
C8 N2 B1 122.84(14) . .
C1 N1 B1 123.59(14) . .
C7 C8 N2 121.62(16) . .
C7 C8 C9 120.41(15) . .
N2 C8 C9 117.96(14) . .
C2 C1 N1 122.20(15) . .
C2 C1 C9 120.15(15) . .
N1 C1 C9 117.64(14) . .
C8 C7 C6 119.26(17) . .
N1 B1 N2 116.59(15) . .
N1 B1 P1 124.43(13) . .
N2 B1 P1 118.81(13) . .
C4 C10 C5 122.83(16) . .
C4 C10 C9 119.12(16) . .
C5 C10 C9 118.04(15) . .
C4 C3 C2 121.28(16) . .
C3 C4 C10 120.42(16) . .
C6 C5 C10 120.92(15) . .
C1 C2 C3 120.13(16) . .
C5 C6 C7 121.56(16) . .

loop_
_geom_bond_atom_site_label_1
_geom_bond_atom_site_label_2
_geom_bond_distance
_geom_bond_site_symmetry_2
P1 B1 1.9080(19) 2_665
P1 B1 1.9081(19) .
P1 B1 1.9081(19) 3_565
C9 C8 1.426(2) .
C9 C10 1.429(2) .
C9 C1 1.432(2) .
N2 C8 1.401(2) .
N2 B1 1.429(2) .
N1 C1 1.398(2) .
N1 B1 1.411(2) .
C8 C7 1.383(2) .
C1 C2 1.378(2) .
C7 C6 1.414(3) .
C10 C4 1.416(2) .
C10 C5 1.420(2) .
C3 C4 1.367(3) .
C3 C2 1.408(2) .
C5 C6 1.367(3) .

loop_
_geom_torsion_atom_site_label_1
_geom_torsion_atom_site_label_2
_geom_torsion_atom_site_label_3
_geom_torsion_atom_site_label_4
_geom_torsion
B1 N2 C8 C7 179.56(17)
B1 N2 C8 C9 -0.2(2)
C10 C9 C8 C7 0.2(2)
C1 C9 C8 C7 -178.56(16)
C10 C9 C8 N2 179.95(15)
C1 C9 C8 N2 1.2(2)
B1 N1 C1 C2 -177.05(17)
B1 N1 C1 C9 3.3(2)
C8 C9 C1 C2 177.69(15)
C10 C9 C1 C2 -1.1(2)
C8 C9 C1 N1 -2.7(2)
C10 C9 C1 N1 178.55(15)
N2 C8 C7 C6 179.97(16)
C9 C8 C7 C6 -0.3(3)
C1 N1 B1 N2 -2.3(3)
C1 N1 B1 P1 172.78(13)
C8 N2 B1 N1 0.7(3)
C8 N2 B1 P1 -174.72(13)
C8 C9 C10 C4 -178.67(15)
C1 C9 C10 C4 0.1(2)
C8 C9 C10 C5 0.1(2)
C1 C9 C10 C5 178.87(16)
C2 C3 C4 C10 -0.4(3)
C5 C10 C4 C3 -178.09(18)
C9 C10 C4 C3 0.6(3)
C4 C10 C5 C6 178.43(18)
C9 C10 C5 C6 -0.3(3)
N1 C1 C2 C3 -178.29(16)
C9 C1 C2 C3 1.3(3)
C4 C3 C2 C1 -0.6(3)
C10 C5 C6 C7 0.2(3)
C8 C7 C6 C5 0.1(3)
